data_7126696
loop_
_publ_author_name
'Kroll, Alexander'
'Steinert, Henning'
'Scharf, Lennart T.'
'Scherpf, Thorsten'
'Mallick, Bert'
'Gessner, Viktoria H.'

_publ_section_title
;
 A diamino-substituted carbodiphosphorane as strong C-donor and weak
 N-donor: isolation of monomeric trigonal-planar
 L&#x00B7;ZnCl<sub>2</sub>.
;
_journal_issue 58
_journal_name_full 'Chemical communications (Cambridge, England)'
_journal_page_first 8051
_journal_page_last 8054
_journal_paper_doi 10.1039/d0cc02496a
_journal_volume 56
_journal_year 2020
_chemical_formula_moiety 'C35 H40 Cl3 In N2 P2'
_chemical_formula_sum 'C35 H40 Cl3 In N2 P2'
_chemical_formula_weight 771.80
_space_group_crystal_system monoclinic
_space_group_IT_number 14
_space_group_name_Hall '-P 2ybc'
_space_group_name_H-M_alt 'P 1 21/c 1'
_atom_sites_solution_hydrogens geom
_audit_creation_method SHELXL-2018/1
_audit_update_record
;
2020-03-27 deposited with the CCDC.	2020-05-12 downloaded from the CCDC.
;
_cell_angle_alpha 90
_cell_angle_beta 108.952(5)
_cell_angle_gamma 90
_cell_formula_units_Z 4
_cell_length_a 10.2163(4)
_cell_length_b 32.6718(11)
_cell_length_c 10.7854(5)
_cell_measurement_reflns_used 13032
_cell_measurement_temperature 100(2)
_cell_measurement_theta_max 75.0090
_cell_measurement_theta_min 2.6670
_cell_volume 3404.9(3)
_computing_cell_refinement 'CrysAlisPro 1.171.40.61a (Rigaku OD, 2019)'
_computing_data_collection 'CrysAlisPro 1.171.40.61a (Rigaku OD, 2019)'
_computing_data_reduction 'CrysAlisPro 1.171.40.61a (Rigaku OD, 2019)'
_computing_structure_refinement 'SHELXL-2018/1 (Sheldrick, 2018)'
_computing_structure_solution 'SHELXL-2018/1 (Sheldrick, 2018)'
_diffrn_ambient_temperature 100(2)
_diffrn_measured_fraction_theta_full 1.000
_diffrn_measured_fraction_theta_max 0.971
_diffrn_measurement_device_type 'XtaLAB Synergy, Dualflex, HyPix'
_diffrn_radiation_type CuK\a
_diffrn_radiation_wavelength 1.54184
_diffrn_reflns_av_R_equivalents 0.0410
_diffrn_reflns_av_unetI/netI 0.0297
_diffrn_reflns_Laue_measured_fraction_full 1.000
_diffrn_reflns_Laue_measured_fraction_max 0.971
_diffrn_reflns_limit_h_max 12
_diffrn_reflns_limit_h_min -12
_diffrn_reflns_limit_k_max 41
_diffrn_reflns_limit_k_min -37
_diffrn_reflns_limit_l_max 13
_diffrn_reflns_limit_l_min -13
_diffrn_reflns_number 25289
_diffrn_reflns_point_group_measured_fraction_full 1.000
_diffrn_reflns_point_group_measured_fraction_max 0.971
_diffrn_reflns_theta_full 67.684
_diffrn_reflns_theta_max 77.406
_diffrn_reflns_theta_min 2.705
_exptl_absorpt_coefficient_mu 8.811
_exptl_absorpt_correction_T_max 1.00000
_exptl_absorpt_correction_T_min 0.51250
_exptl_absorpt_correction_type multi-scan
_exptl_absorpt_process_details
;
CrysAlisPro 1.171.40.61a (Rigaku Oxford Diffraction, 2019)
Empirical absorption correction using spherical harmonics,
 implemented in SCALE3 ABSPACK scaling algorithm.
;
_exptl_crystal_colour colorless
_exptl_crystal_density_diffrn 1.506
_exptl_crystal_description block
_exptl_crystal_F_000 1576
_exptl_crystal_size_max 0.143
_exptl_crystal_size_mid 0.060
_exptl_crystal_size_min 0.038
_refine_diff_density_max 1.011
_refine_diff_density_min -1.731
_refine_diff_density_rms 0.097
_refine_ls_extinction_method none
_refine_ls_goodness_of_fit_ref 1.113
_refine_ls_hydrogen_treatment constr
_refine_ls_matrix_type full
_refine_ls_number_parameters 443
_refine_ls_number_reflns 7031
_refine_ls_number_restraints 109
_refine_ls_restrained_S_all 1.106
_refine_ls_R_factor_all 0.0605
_refine_ls_R_factor_gt 0.0537
_refine_ls_shift/su_max 0.001
_refine_ls_shift/su_mean 0.000
_refine_ls_structure_factor_coef Fsqd
_refine_ls_weighting_details 'w=1/[\s^2^(Fo^2^)+(0.0867P)^2^+4.4529P] where P=(Fo^2^+2Fc^2^)/3'
_refine_ls_weighting_scheme calc
_refine_ls_wR_factor_gt 0.1546
_refine_ls_wR_factor_ref 0.1595
_reflns_Friedel_coverage 0.000
_reflns_number_gt 6007
_reflns_number_total 7031
_reflns_threshold_expression 'I > 2\s(I)'
_cod_data_source_file d0cc02496a2.cif
_cod_data_source_block ak-055
_cod_depositor_comments 'Adding full bibliography for 7126695--7126700.cif.'
_cod_original_cell_volume 3404.8(3)
_cod_original_sg_symbol_H-M 'P 21/c'
_cod_database_code 7126696
_shelx_shelxl_version_number 2018/1
_shelx_space_group_comment
;
The symmetry employed for this shelxl refinement is uniquely defined
by the following loop, which should always be used as a source of
symmetry information in preference to the above space-group names.
They are only intended as comments.
;

loop_
_space_group_symop_operation_xyz
'x, y, z'
'-x, y+1/2, -z+1/2'
'-x, -y, -z'
'x, -y-1/2, z-1/2'

loop_
_atom_site_label
_atom_site_type_symbol
_atom_site_fract_x
_atom_site_fract_y
_atom_site_fract_z
_atom_site_U_iso_or_equiv
_atom_site_adp_type
_atom_site_occupancy
_atom_site_site_symmetry_order
_atom_site_calc_flag
_atom_site_refinement_flags_posn
_atom_site_refinement_flags_adp
_atom_site_refinement_flags_occupancy
_atom_site_disorder_assembly
_atom_site_disorder_group
In1 In 0.02422(3) 0.37144(2) 0.16714(3) 0.04953(13) Uani 1 1 d . . . . .
Cl1 Cl -0.04077(17) 0.37948(5) -0.06673(12) 0.0728(4) Uani 1 1 d . . . . .
N1 N 0.3124(4) 0.45963(12) 0.2540(4) 0.0499(9) Uani 1 1 d . . . . .
P1 P 0.31345(12) 0.41854(3) 0.34705(10) 0.0424(2) Uani 1 1 d . . . . .
C1 C 0.2467(5) 0.37535(14) 0.2611(4) 0.0462(10) Uani 1 1 d . . . . .
C3 C 0.2360(8) 0.48875(16) 0.0306(5) 0.0754(18) Uani 1 1 d . . . . .
H3A H 0.152548 0.497355 -0.041504 0.091 Uiso 1 1 calc R U . . .
H3AB H 0.285616 0.468206 -0.004949 0.091 Uiso 1 1 calc R U . . .
Cl3 Cl -0.08391(14) 0.31241(4) 0.21673(16) 0.0693(4) Uani 1 1 d . . . . .
P2 P 0.34776(14) 0.33697(3) 0.23571(12) 0.0482(3) Uani 1 1 d D . . . .
Cl2 Cl -0.10155(14) 0.42680(4) 0.21856(12) 0.0602(3) Uani 1 1 d . . . . .
C2 C 0.1926(6) 0.46945(16) 0.1378(5) 0.0624(13) Uani 1 1 d . . . . .
H2A H 0.130401 0.488427 0.163490 0.075 Uiso 1 1 calc R U . . .
H2AB H 0.140275 0.444054 0.104186 0.075 Uiso 1 1 calc R U . . .
C5 C 0.4489(6) 0.51463(17) 0.2001(5) 0.0605(13) Uani 1 1 d . . . . .
H5A H 0.504647 0.539370 0.234960 0.073 Uiso 1 1 calc R U . . .
H5AB H 0.509280 0.494513 0.176455 0.073 Uiso 1 1 calc R U . . .
C4 C 0.3297(7) 0.52581(17) 0.0792(6) 0.0696(15) Uani 1 1 d . . . . .
H4A H 0.365869 0.535368 0.009534 0.083 Uiso 1 1 calc R U . . .
H4AB H 0.275666 0.548387 0.100165 0.083 Uiso 1 1 calc R U . . .
C6 C 0.3966(6) 0.49656(14) 0.3049(5) 0.0526(11) Uani 1 1 d . . . . .
H6A H 0.476076 0.489256 0.382845 0.063 Uiso 1 1 calc R U . . .
H6AB H 0.339806 0.517098 0.331786 0.063 Uiso 1 1 calc R U . . .
C7 C 0.2246(4) 0.42888(13) 0.4644(4) 0.0431(9) Uani 1 1 d . . . . .
C9 C 0.1562(5) 0.47566(17) 0.6042(5) 0.0582(12) Uani 1 1 d . . . . .
H9 H 0.146904 0.502907 0.630945 0.070 Uiso 1 1 calc R U . . .
C8 C 0.2108(5) 0.46863(15) 0.5042(5) 0.0530(11) Uani 1 1 d . . . . .
H8 H 0.238839 0.491056 0.462767 0.064 Uiso 1 1 calc R U . . .
C10 C 0.1152(5) 0.44336(18) 0.6650(5) 0.0574(12) Uani 1 1 d . . . . .
H10 H 0.078739 0.448313 0.734261 0.069 Uiso 1 1 calc R U . . .
C11 C 0.1272(5) 0.40362(16) 0.6250(5) 0.0517(11) Uani 1 1 d . . . . .
H11 H 0.099032 0.381293 0.666860 0.062 Uiso 1 1 calc R U . . .
C12 C 0.1800(5) 0.39651(15) 0.5245(4) 0.0468(9) Uani 1 1 d . . . . .
H12 H 0.185944 0.369272 0.495988 0.056 Uiso 1 1 calc R U . . .
C13 C 0.4940(5) 0.41350(14) 0.4460(4) 0.0450(9) Uani 1 1 d . . . . .
C14 C 0.5270(5) 0.40068(13) 0.5759(4) 0.0433(9) Uani 1 1 d . . . . .
H14 H 0.455699 0.396328 0.613157 0.052 Uiso 1 1 calc R U . . .
C15 C 0.6644(5) 0.39428(15) 0.6508(5) 0.0503(10) Uani 1 1 d . . . . .
H15 H 0.686941 0.385377 0.739079 0.060 Uiso 1 1 calc R U . . .
C16 C 0.7681(5) 0.40081(16) 0.5974(6) 0.0588(12) Uani 1 1 d . . . . .
H16 H 0.861929 0.396715 0.649405 0.071 Uiso 1 1 calc R U . . .
C17 C 0.7364(6) 0.41325(18) 0.4689(6) 0.0651(14) Uani 1 1 d . . . . .
H17 H 0.808511 0.417757 0.432855 0.078 Uiso 1 1 calc R U . . .
C18 C 0.5996(5) 0.41923(16) 0.3920(5) 0.0569(12) Uani 1 1 d . . . . .
H18 H 0.577953 0.427199 0.302876 0.068 Uiso 1 1 calc R U . . .
C24 C 0.2424(6) 0.29277(15) 0.1650(5) 0.0531(11) Uani 1 1 d . . . . .
C25 C 0.1626(6) 0.29389(17) 0.0336(5) 0.0624(13) Uani 1 1 d . . . . .
H25 H 0.163382 0.317705 -0.016665 0.075 Uiso 1 1 calc R U . . .
C26 C 0.0819(6) 0.26073(19) -0.0251(6) 0.0656(14) Uani 1 1 d . . . . .
H26 H 0.024431 0.262442 -0.114085 0.079 Uiso 1 1 calc R U . . .
C27 C 0.0843(6) 0.22543(18) 0.0444(6) 0.0623(13) Uani 1 1 d . . . . .
H27 H 0.030710 0.202443 0.003285 0.075 Uiso 1 1 calc R U . . .
C28 C 0.1648(6) 0.22358(17) 0.1738(6) 0.0630(13) Uani 1 1 d . . . . .
H28 H 0.166009 0.199202 0.222131 0.076 Uiso 1 1 calc R U . . .
C29 C 0.2443(6) 0.25669(15) 0.2350(5) 0.0578(12) Uani 1 1 d . . . . .
H29 H 0.299969 0.254866 0.324509 0.069 Uiso 1 1 calc R U . . .
C30 C 0.4722(5) 0.31779(14) 0.3872(5) 0.0502(10) Uani 1 1 d . . . . .
C31 C 0.4236(5) 0.30728(13) 0.4891(5) 0.0469(10) Uani 1 1 d . . . . .
H31 H 0.328616 0.311204 0.479214 0.056 Uiso 1 1 calc R U . . .
C32 C 0.5118(6) 0.29112(16) 0.6050(6) 0.0647(14) Uani 1 1 d . . . . .
H32 H 0.477388 0.283988 0.674091 0.078 Uiso 1 1 calc R U . . .
C33 C 0.6488(7) 0.2855(2) 0.6194(8) 0.086(2) Uani 1 1 d . . . . .
H33 H 0.709115 0.274008 0.698164 0.104 Uiso 1 1 calc R U . . .
C34 C 0.6987(6) 0.2961(2) 0.5226(10) 0.099(3) Uani 1 1 d . . . . .
H34 H 0.793950 0.292040 0.533901 0.119 Uiso 1 1 calc R U . . .
C35 C 0.6121(6) 0.31311(18) 0.4056(8) 0.0757(18) Uani 1 1 d . . . . .
H35 H 0.648919 0.321385 0.339254 0.091 Uiso 1 1 calc R U . . .
N2A N 0.4496(9) 0.3496(3) 0.1461(8) 0.043(2) Uani 0.608(8) 1 d D U P A 1
C19A C 0.4532(9) 0.3892(2) 0.0824(7) 0.0470(17) Uani 0.608(8) 1 d . . P A 1
H19A H 0.549367 0.399591 0.110754 0.056 Uiso 0.608(8) 1 calc R U P A 1
H19B H 0.395403 0.409166 0.110136 0.056 Uiso 0.608(8) 1 calc R U P A 1
C20A C 0.4001(11) 0.3853(3) -0.0669(9) 0.0569(19) Uani 0.608(8) 1 d . U P A 1
H20A H 0.407788 0.412048 -0.106906 0.068 Uiso 0.608(8) 1 calc R U P A 1
H20B H 0.301275 0.377287 -0.096206 0.068 Uiso 0.608(8) 1 calc R U P A 1
C21A C 0.4839(12) 0.3531(3) -0.1127(10) 0.058(2) Uani 0.608(8) 1 d . U P A 1
H21A H 0.442918 0.349016 -0.208498 0.069 Uiso 0.608(8) 1 calc R U P A 1
H21B H 0.580235 0.362730 -0.093828 0.069 Uiso 0.608(8) 1 calc R U P A 1
C22A C 0.4836(10) 0.3134(3) -0.0434(8) 0.056(2) Uani 0.608(8) 1 d . . P A 1
H22A H 0.388868 0.301842 -0.073334 0.067 Uiso 0.608(8) 1 calc R U P A 1
H22B H 0.545205 0.293728 -0.067446 0.067 Uiso 0.608(8) 1 calc R U P A 1
C23A C 0.5307(10) 0.3179(3) 0.1032(9) 0.0495(17) Uani 0.608(8) 1 d . U P A 1
H23A H 0.520844 0.291279 0.143187 0.059 Uiso 0.608(8) 1 calc R U P A 1
H23B H 0.629940 0.325453 0.134764 0.059 Uiso 0.608(8) 1 calc R U P A 1
N2B N 0.4013(16) 0.3455(5) 0.1095(12) 0.046(3) Uani 0.392(8) 1 d D U P A 2
C19B C 0.3502(16) 0.3819(4) 0.0227(14) 0.057(3) Uani 0.392(8) 1 d . . P A 2
H19C H 0.315773 0.403074 0.070062 0.068 Uiso 0.392(8) 1 calc R U P A 2
H19D H 0.273140 0.373763 -0.056256 0.068 Uiso 0.392(8) 1 calc R U P A 2
C20B C 0.4672(19) 0.3986(5) -0.0164(16) 0.066(3) Uani 0.392(8) 1 d . U P A 2
H20C H 0.433630 0.422060 -0.076617 0.080 Uiso 0.392(8) 1 calc R U P A 2
H20D H 0.540232 0.408850 0.062508 0.080 Uiso 0.392(8) 1 calc R U P A 2
C21B C 0.528(2) 0.3673(6) -0.0821(18) 0.067(3) Uani 0.392(8) 1 d . U P A 2
H21C H 0.607913 0.379120 -0.101772 0.080 Uiso 0.392(8) 1 calc R U P A 2
H21D H 0.457781 0.359124 -0.166049 0.080 Uiso 0.392(8) 1 calc R U P A 2
C22B C 0.5732(17) 0.3302(6) 0.0046(16) 0.071(4) Uani 0.392(8) 1 d . . P A 2
H22C H 0.651841 0.337650 0.083136 0.085 Uiso 0.392(8) 1 calc R U P A 2
H22D H 0.605218 0.308678 -0.043559 0.085 Uiso 0.392(8) 1 calc R U P A 2
C23B C 0.4562(16) 0.3137(4) 0.0466(15) 0.053(3) Uani 0.392(8) 1 d . U P A 2
H23C H 0.381872 0.303209 -0.030876 0.063 Uiso 0.392(8) 1 calc R U P A 2
H23D H 0.490167 0.290634 0.108390 0.063 Uiso 0.392(8) 1 calc R U P A 2

loop_
_atom_site_aniso_label
_atom_site_aniso_U_11
_atom_site_aniso_U_22
_atom_site_aniso_U_33
_atom_site_aniso_U_23
_atom_site_aniso_U_13
_atom_site_aniso_U_12
In1 0.0544(2) 0.0489(2) 0.04005(19) 0.00239(12) 0.00808(14) 0.01064(12)
Cl1 0.0813(9) 0.0865(9) 0.0400(6) 0.0014(6) 0.0050(6) 0.0287(7)
N1 0.063(2) 0.044(2) 0.0393(18) 0.0052(15) 0.0114(17) 0.0048(17)
P1 0.0488(6) 0.0418(5) 0.0362(5) 0.0045(4) 0.0133(4) 0.0078(4)
C1 0.045(2) 0.052(2) 0.040(2) 0.0023(18) 0.0114(18) 0.0084(18)
C3 0.120(5) 0.044(3) 0.041(3) 0.011(2) -0.003(3) 0.004(3)
Cl3 0.0570(7) 0.0598(7) 0.0860(9) 0.0114(7) 0.0160(6) 0.0037(5)
P2 0.0661(7) 0.0402(6) 0.0477(6) 0.0079(4) 0.0314(5) 0.0109(5)
Cl2 0.0698(7) 0.0601(7) 0.0492(6) 0.0066(5) 0.0175(5) 0.0238(6)
C2 0.075(3) 0.045(3) 0.052(3) 0.009(2) -0.002(2) 0.004(2)
C5 0.084(4) 0.052(3) 0.046(3) 0.010(2) 0.022(2) 0.000(2)
C4 0.106(5) 0.046(3) 0.051(3) 0.009(2) 0.018(3) 0.001(3)
C6 0.067(3) 0.043(2) 0.044(2) 0.0057(19) 0.013(2) -0.001(2)
C7 0.041(2) 0.046(2) 0.039(2) -0.0006(17) 0.0091(17) 0.0072(17)
C9 0.057(3) 0.058(3) 0.063(3) -0.016(2) 0.024(2) 0.002(2)
C8 0.054(3) 0.049(2) 0.059(3) -0.008(2) 0.021(2) 0.002(2)
C10 0.042(2) 0.079(3) 0.054(3) -0.012(2) 0.019(2) 0.004(2)
C11 0.046(2) 0.063(3) 0.048(2) 0.004(2) 0.017(2) 0.007(2)
C12 0.045(2) 0.052(2) 0.041(2) 0.0012(19) 0.0116(18) 0.0100(18)
C13 0.049(2) 0.043(2) 0.046(2) 0.0089(18) 0.0200(19) 0.0053(17)
C14 0.045(2) 0.042(2) 0.045(2) 0.0044(17) 0.0162(18) 0.0011(17)
C15 0.045(2) 0.053(3) 0.050(2) 0.007(2) 0.0120(19) -0.0008(19)
C16 0.045(2) 0.059(3) 0.073(3) 0.016(2) 0.020(2) 0.003(2)
C17 0.052(3) 0.075(4) 0.078(4) 0.021(3) 0.034(3) 0.007(2)
C18 0.059(3) 0.061(3) 0.058(3) 0.017(2) 0.029(2) 0.008(2)
C24 0.069(3) 0.048(2) 0.049(2) 0.004(2) 0.028(2) 0.009(2)
C25 0.075(3) 0.061(3) 0.055(3) 0.004(2) 0.025(3) 0.013(3)
C26 0.064(3) 0.076(4) 0.057(3) -0.001(3) 0.020(3) 0.016(3)
C27 0.059(3) 0.062(3) 0.071(3) -0.010(3) 0.028(3) 0.005(2)
C28 0.075(3) 0.048(3) 0.067(3) 0.000(2) 0.026(3) 0.004(2)
C29 0.076(3) 0.046(3) 0.052(3) 0.000(2) 0.023(2) 0.005(2)
C30 0.048(2) 0.040(2) 0.068(3) 0.012(2) 0.027(2) 0.0042(18)
C31 0.047(2) 0.039(2) 0.053(2) 0.0087(18) 0.0131(19) -0.0002(17)
C32 0.069(3) 0.052(3) 0.063(3) 0.013(2) 0.007(3) -0.004(2)
C33 0.059(3) 0.066(4) 0.111(5) 0.038(4) -0.004(3) -0.004(3)
C34 0.043(3) 0.081(4) 0.165(8) 0.038(5) 0.022(4) 0.015(3)
C35 0.059(3) 0.061(3) 0.120(5) 0.029(3) 0.047(3) 0.012(3)
N2A 0.055(5) 0.041(3) 0.036(4) -0.002(3) 0.020(4) -0.004(3)
C19A 0.054(4) 0.050(3) 0.041(3) 0.004(3) 0.021(3) -0.010(3)
C20A 0.075(5) 0.057(4) 0.040(4) 0.006(3) 0.021(4) -0.009(4)
C21A 0.072(6) 0.066(5) 0.043(4) -0.011(3) 0.029(4) -0.023(4)
C22A 0.068(5) 0.061(4) 0.049(4) -0.009(3) 0.032(4) -0.006(4)
C23A 0.051(4) 0.053(4) 0.049(4) -0.007(3) 0.022(3) -0.002(3)
N2B 0.061(8) 0.045(5) 0.036(6) -0.005(4) 0.018(5) -0.004(5)
C19B 0.072(8) 0.051(6) 0.051(7) 0.005(5) 0.025(6) -0.003(5)
C20B 0.082(7) 0.074(6) 0.048(6) 0.006(5) 0.029(5) -0.013(5)
C21B 0.072(8) 0.084(7) 0.050(7) -0.007(5) 0.028(6) -0.022(6)
C22B 0.060(7) 0.100(9) 0.063(8) 0.001(7) 0.033(7) 0.001(6)
C23B 0.052(6) 0.056(5) 0.052(6) -0.010(5) 0.021(5) -0.002(5)

loop_
_atom_type_symbol
_atom_type_description
_atom_type_scat_dispersion_real
_atom_type_scat_dispersion_imag
_atom_type_scat_source
C C 0.0181 0.0091 'International Tables Vol C Tables 4.2.6.8 and 6.1.1.4'
H H 0.0000 0.0000 'International Tables Vol C Tables 4.2.6.8 and 6.1.1.4'
N N 0.0311 0.0180 'International Tables Vol C Tables 4.2.6.8 and 6.1.1.4'
P P 0.2955 0.4335 'International Tables Vol C Tables 4.2.6.8 and 6.1.1.4'
Cl Cl 0.3639 0.7018 'International Tables Vol C Tables 4.2.6.8 and 6.1.1.4'
In In 0.0822 5.0449 'International Tables Vol C Tables 4.2.6.8 and 6.1.1.4'

loop_
_geom_angle_atom_site_label_1
_geom_angle_atom_site_label_2
_geom_angle_atom_site_label_3
_geom_angle
_geom_angle_site_symmetry_1
_geom_angle_site_symmetry_3
_geom_angle_publ_flag
C1 In1 Cl3 115.90(13) . . ?
C1 In1 Cl2 114.09(12) . . ?
Cl3 In1 Cl2 103.83(5) . . ?
C1 In1 Cl1 111.94(13) . . ?
Cl3 In1 Cl1 109.61(6) . . ?
Cl2 In1 Cl1 100.07(5) . . ?
C2 N1 C6 111.1(4) . . ?
C2 N1 P1 121.7(4) . . ?
C6 N1 P1 122.8(3) . . ?
N1 P1 C1 114.5(2) . . ?
N1 P1 C7 111.2(2) . . ?
C1 P1 C7 109.4(2) . . ?
N1 P1 C13 103.5(2) . . ?
C1 P1 C13 113.3(2) . . ?
C7 P1 C13 104.5(2) . . ?
P2 C1 P1 122.7(3) . . ?
P2 C1 In1 118.7(2) . . ?
P1 C1 In1 118.4(2) . . ?
C2 C3 C4 112.1(5) . . ?
C2 C3 H3A 109.2 . . ?
C4 C3 H3A 109.2 . . ?
C2 C3 H3AB 109.2 . . ?
C4 C3 H3AB 109.2 . . ?
H3A C3 H3AB 107.9 . . ?
N2B P2 C1 113.0(6) . . ?
N2A P2 C1 115.5(4) . . ?
N2B P2 C24 95.6(5) . . ?
N2A P2 C24 110.3(4) . . ?
C1 P2 C24 110.2(2) . . ?
N2B P2 C30 118.5(6) . . ?
N2A P2 C30 102.6(3) . . ?
C1 P2 C30 113.1(2) . . ?
C24 P2 C30 104.4(2) . . ?
N1 C2 C3 112.0(5) . . ?
N1 C2 H2A 109.2 . . ?
C3 C2 H2A 109.2 . . ?
N1 C2 H2AB 109.2 . . ?
C3 C2 H2AB 109.2 . . ?
H2A C2 H2AB 107.9 . . ?
C4 C5 C6 110.9(5) . . ?
C4 C5 H5A 109.5 . . ?
C6 C5 H5A 109.5 . . ?
C4 C5 H5AB 109.5 . . ?
C6 C5 H5AB 109.5 . . ?
H5A C5 H5AB 108.1 . . ?
C5 C4 C3 110.1(4) . . ?
C5 C4 H4A 109.6 . . ?
C3 C4 H4A 109.6 . . ?
C5 C4 H4AB 109.6 . . ?
C3 C4 H4AB 109.6 . . ?
H4A C4 H4AB 108.1 . . ?
N1 C6 C5 110.1(4) . . ?
N1 C6 H6A 109.6 . . ?
C5 C6 H6A 109.6 . . ?
N1 C6 H6AB 109.6 . . ?
C5 C6 H6AB 109.6 . . ?
H6A C6 H6AB 108.2 . . ?
C8 C7 C12 118.9(4) . . ?
C8 C7 P1 121.0(4) . . ?
C12 C7 P1 119.9(3) . . ?
C10 C9 C8 120.4(5) . . ?
C10 C9 H9 119.8 . . ?
C8 C9 H9 119.8 . . ?
C9 C8 C7 120.2(5) . . ?
C9 C8 H8 119.9 . . ?
C7 C8 H8 119.9 . . ?
C9 C10 C11 119.8(5) . . ?
C9 C10 H10 120.1 . . ?
C11 C10 H10 120.1 . . ?
C12 C11 C10 120.0(5) . . ?
C12 C11 H11 120.0 . . ?
C10 C11 H11 120.0 . . ?
C11 C12 C7 120.6(4) . . ?
C11 C12 H12 119.7 . . ?
C7 C12 H12 119.7 . . ?
C18 C13 C14 119.5(4) . . ?
C18 C13 P1 121.3(4) . . ?
C14 C13 P1 119.1(3) . . ?
C15 C14 C13 119.8(4) . . ?
C15 C14 H14 120.1 . . ?
C13 C14 H14 120.1 . . ?
C16 C15 C14 120.2(5) . . ?
C16 C15 H15 119.9 . . ?
C14 C15 H15 119.9 . . ?
C15 C16 C17 120.3(5) . . ?
C15 C16 H16 119.8 . . ?
C17 C16 H16 119.8 . . ?
C16 C17 C18 120.3(5) . . ?
C16 C17 H17 119.8 . . ?
C18 C17 H17 119.8 . . ?
C17 C18 C13 119.8(5) . . ?
C17 C18 H18 120.1 . . ?
C13 C18 H18 120.1 . . ?
C25 C24 C29 118.3(5) . . ?
C25 C24 P2 118.7(4) . . ?
C29 C24 P2 122.8(4) . . ?
C26 C25 C24 120.8(5) . . ?
C26 C25 H25 119.6 . . ?
C24 C25 H25 119.6 . . ?
C27 C26 C25 120.4(6) . . ?
C27 C26 H26 119.8 . . ?
C25 C26 H26 119.8 . . ?
C26 C27 C28 119.4(6) . . ?
C26 C27 H27 120.3 . . ?
C28 C27 H27 120.3 . . ?
C27 C28 C29 121.1(5) . . ?
C27 C28 H28 119.5 . . ?
C29 C28 H28 119.5 . . ?
C28 C29 C24 119.9(5) . . ?
C28 C29 H29 120.0 . . ?
C24 C29 H29 120.0 . . ?
C35 C30 C31 118.4(5) . . ?
C35 C30 P2 123.5(4) . . ?
C31 C30 P2 118.0(3) . . ?
C32 C31 C30 120.9(5) . . ?
C32 C31 H31 119.5 . . ?
C30 C31 H31 119.5 . . ?
C33 C32 C31 119.6(6) . . ?
C33 C32 H32 120.2 . . ?
C31 C32 H32 120.2 . . ?
C34 C33 C32 120.5(6) . . ?
C34 C33 H33 119.7 . . ?
C32 C33 H33 119.7 . . ?
C33 C34 C35 120.9(6) . . ?
C33 C34 H34 119.6 . . ?
C35 C34 H34 119.6 . . ?
C30 C35 C34 119.6(6) . . ?
C30 C35 H35 120.2 . . ?
C34 C35 H35 120.2 . . ?
C19A N2A C23A 111.4(6) . . ?
C19A N2A P2 126.7(7) . . ?
C23A N2A P2 121.1(7) . . ?
N2A C19A C20A 111.4(7) . . ?
N2A C19A H19A 109.3 . . ?
C20A C19A H19A 109.3 . . ?
N2A C19A H19B 109.3 . . ?
C20A C19A H19B 109.3 . . ?
H19A C19A H19B 108.0 . . ?
C19A C20A C21A 110.6(8) . . ?
C19A C20A H20A 109.5 . . ?
C21A C20A H20A 109.5 . . ?
C19A C20A H20B 109.5 . . ?
C21A C20A H20B 109.5 . . ?
H20A C20A H20B 108.1 . . ?
C22A C21A C20A 110.0(7) . . ?
C22A C21A H21A 109.7 . . ?
C20A C21A H21A 109.7 . . ?
C22A C21A H21B 109.7 . . ?
C20A C21A H21B 109.7 . . ?
H21A C21A H21B 108.2 . . ?
C23A C22A C21A 112.8(7) . . ?
C23A C22A H22A 109.0 . . ?
C21A C22A H22A 109.0 . . ?
C23A C22A H22B 109.0 . . ?
C21A C22A H22B 109.0 . . ?
H22A C22A H22B 107.8 . . ?
N2A C23A C22A 112.0(7) . . ?
N2A C23A H23A 109.2 . . ?
C22A C23A H23A 109.2 . . ?
N2A C23A H23B 109.2 . . ?
C22A C23A H23B 109.2 . . ?
H23A C23A H23B 107.9 . . ?
C23B N2B C19B 112.7(11) . . ?
C23B N2B P2 123.2(12) . . ?
C19B N2B P2 120.6(12) . . ?
N2B C19B C20B 108.6(13) . . ?
N2B C19B H19C 110.0 . . ?
C20B C19B H19C 110.0 . . ?
N2B C19B H19D 110.0 . . ?
C20B C19B H19D 110.0 . . ?
H19C C19B H19D 108.4 . . ?
C21B C20B C19B 112.1(14) . . ?
C21B C20B H20C 109.2 . . ?
C19B C20B H20C 109.2 . . ?
C21B C20B H20D 109.2 . . ?
C19B C20B H20D 109.2 . . ?
H20C C20B H20D 107.9 . . ?
C20B C21B C22B 110.5(14) . . ?
C20B C21B H21C 109.6 . . ?
C22B C21B H21C 109.6 . . ?
C20B C21B H21D 109.6 . . ?
C22B C21B H21D 109.6 . . ?
H21C C21B H21D 108.1 . . ?
C21B C22B C23B 111.0(13) . . ?
C21B C22B H22C 109.4 . . ?
C23B C22B H22C 109.4 . . ?
C21B C22B H22D 109.4 . . ?
C23B C22B H22D 109.4 . . ?
H22C C22B H22D 108.0 . . ?
N2B C23B C22B 110.4(12) . . ?
N2B C23B H23C 109.6 . . ?
C22B C23B H23C 109.6 . . ?
N2B C23B H23D 109.6 . . ?
C22B C23B H23D 109.6 . . ?
H23C C23B H23D 108.1 . . ?

loop_
_geom_bond_atom_site_label_1
_geom_bond_atom_site_label_2
_geom_bond_distance
_geom_bond_site_symmetry_2
_geom_bond_publ_flag
In1 C1 2.171(5) . ?
In1 Cl3 2.3687(14) . ?
In1 Cl2 2.3860(12) . ?
In1 Cl1 2.4051(13) . ?
N1 C2 1.475(6) . ?
N1 C6 1.480(6) . ?
N1 P1 1.674(4) . ?
P1 C1 1.705(5) . ?
P1 C7 1.812(4) . ?
P1 C13 1.814(5) . ?
C1 P2 1.702(5) . ?
C3 C2 1.505(9) . ?
C3 C4 1.527(8) . ?
C3 H3A 0.9900 . ?
C3 H3AB 0.9900 . ?
P2 N2B 1.647(11) . ?
P2 N2A 1.685(7) . ?
P2 C24 1.814(6) . ?
P2 C30 1.824(5) . ?
C2 H2A 0.9900 . ?
C2 H2AB 0.9900 . ?
C5 C4 1.512(8) . ?
C5 C6 1.518(7) . ?
C5 H5A 0.9900 . ?
C5 H5AB 0.9900 . ?
C4 H4A 0.9900 . ?
C4 H4AB 0.9900 . ?
C6 H6A 0.9900 . ?
C6 H6AB 0.9900 . ?
C7 C8 1.390(6) . ?
C7 C12 1.393(7) . ?
C9 C10 1.378(8) . ?
C9 C8 1.384(7) . ?
C9 H9 0.9500 . ?
C8 H8 0.9500 . ?
C10 C11 1.386(7) . ?
C10 H10 0.9500 . ?
C11 C12 1.378(6) . ?
C11 H11 0.9500 . ?
C12 H12 0.9500 . ?
C13 C18 1.394(6) . ?
C13 C14 1.396(6) . ?
C14 C15 1.389(6) . ?
C14 H14 0.9500 . ?
C15 C16 1.376(7) . ?
C15 H15 0.9500 . ?
C16 C17 1.378(8) . ?
C16 H16 0.9500 . ?
C17 C18 1.388(8) . ?
C17 H17 0.9500 . ?
C18 H18 0.9500 . ?
C24 C25 1.387(8) . ?
C24 C29 1.397(7) . ?
C25 C26 1.384(9) . ?
C25 H25 0.9500 . ?
C26 C27 1.372(8) . ?
C26 H26 0.9500 . ?
C27 C28 1.372(8) . ?
C27 H27 0.9500 . ?
C28 C29 1.385(8) . ?
C28 H28 0.9500 . ?
C29 H29 0.9500 . ?
C30 C35 1.386(7) . ?
C30 C31 1.388(7) . ?
C31 C32 1.387(7) . ?
C31 H31 0.9500 . ?
C32 C33 1.370(9) . ?
C32 H32 0.9500 . ?
C33 C34 1.348(12) . ?
C33 H33 0.9500 . ?
C34 C35 1.399(11) . ?
C34 H34 0.9500 . ?
C35 H35 0.9500 . ?
N2A C19A 1.469(12) . ?
N2A C23A 1.492(12) . ?
C19A C20A 1.528(12) . ?
C19A H19A 0.9900 . ?
C19A H19B 0.9900 . ?
C20A C21A 1.535(14) . ?
C20A H20A 0.9900 . ?
C20A H20B 0.9900 . ?
C21A C22A 1.498(13) . ?
C21A H21A 0.9900 . ?
C21A H21B 0.9900 . ?
C22A C23A 1.502(12) . ?
C22A H22A 0.9900 . ?
C22A H22B 0.9900 . ?
C23A H23A 0.9900 . ?
C23A H23B 0.9900 . ?
N2B C23B 1.45(2) . ?
N2B C19B 1.50(2) . ?
C19B C20B 1.49(2) . ?
C19B H19C 0.9900 . ?
C19B H19D 0.9900 . ?
C20B C21B 1.49(2) . ?
C20B H20C 0.9900 . ?
C20B H20D 0.9900 . ?
C21B C22B 1.51(3) . ?
C21B H21C 0.9900 . ?
C21B H21D 0.9900 . ?
C22B C23B 1.51(2) . ?
C22B H22C 0.9900 . ?
C22B H22D 0.9900 . ?
C23B H23C 0.9900 . ?
C23B H23D 0.9900 . ?
